data_4029777
loop_
_publ_author_name
'Cadman, Christopher J.'
'Croft, Anna K.'

_publ_section_title
;
 Anion-\p interactions influence pK(a) values.
;
_journal_name_full 'Beilstein journal of organic chemistry'
_journal_page_first 320
_journal_page_last 328
_journal_paper_doi 10.3762/bjoc.7.42
_journal_volume 7
_journal_year 2011
_chemical_formula_moiety 'C17 H14 O'
_chemical_formula_sum 'C17 H14 O'
_chemical_formula_weight 234.28
_chemical_name_systematic
;
 ?
;
_space_group_IT_number 15
_symmetry_cell_setting monoclinic
_symmetry_space_group_name_Hall '-C 2yc'
_symmetry_space_group_name_H-M 'C 1 2/c 1'
_atom_sites_solution_hydrogens geom
_atom_sites_solution_primary direct
_atom_sites_solution_secondary difmap
_audit_creation_method SHELXL-97
_cell_angle_alpha 90.00
_cell_angle_beta 96.356(2)
_cell_angle_gamma 90.00
_cell_formula_units_Z 8
_cell_length_a 13.3991(5)
_cell_length_b 8.2341(3)
_cell_length_c 22.8014(8)
_cell_measurement_reflns_used 24100
_cell_measurement_temperature 120(2)
_cell_measurement_theta_max 27.48
_cell_measurement_theta_min 2.91
_cell_volume 2500.20(16)
_computing_cell_refinement 'DENZO (Otwinowski & Minor, 1997) & COLLECT (Hooft, R.W.W., 1998)'
_computing_data_collection 'COLLECT (Hooft, R.W.W., 1998)'
_computing_data_reduction 'DENZO (Otwinowski & Minor, 1997) & COLLECT (Hooft, R.W.W., 1998)'
_computing_molecular_graphics 'CAMERON (Watkin, et al., 1993)'
_computing_publication_material 'WINGX (Farrugia, 1998)'
_computing_structure_refinement 'SHELXL-97 (Sheldrick, 2008)'
_computing_structure_solution 'SHELXS-97 (Sheldrick, 2008)'
_diffrn_ambient_temperature 120(2)
_diffrn_detector_area_resol_mean 9.091
_diffrn_measured_fraction_theta_full 0.999
_diffrn_measured_fraction_theta_max 0.999
_diffrn_measurement_device_type 'Bruker-Nonius Roper CCD camera on \k-goniostat'
_diffrn_measurement_method '\f & \w scans'
_diffrn_radiation_monochromator graphite
_diffrn_radiation_source 'Bruker-Nonius FR591 rotating anode'
_diffrn_radiation_type MoK\a
_diffrn_radiation_wavelength 0.71073
_diffrn_reflns_av_R_equivalents 0.0602
_diffrn_reflns_av_sigmaI/netI 0.0440
_diffrn_reflns_limit_h_max 17
_diffrn_reflns_limit_h_min -17
_diffrn_reflns_limit_k_max 10
_diffrn_reflns_limit_k_min -10
_diffrn_reflns_limit_l_max 29
_diffrn_reflns_limit_l_min -29
_diffrn_reflns_number 17562
_diffrn_reflns_theta_full 27.47
_diffrn_reflns_theta_max 27.47
_diffrn_reflns_theta_min 2.99
_exptl_absorpt_coefficient_mu 0.076
_exptl_absorpt_correction_T_max 0.9925
_exptl_absorpt_correction_T_min 0.9776
_exptl_absorpt_correction_type multi-scan
_exptl_absorpt_process_details 'SADABS 2007/2 (Sheldrick, G.M., 2007)'
_exptl_crystal_colour colourless
_exptl_crystal_density_diffrn 1.245
_exptl_crystal_density_method 'not measured'
_exptl_crystal_description block
_exptl_crystal_F_000 992
_exptl_crystal_size_max 0.30
_exptl_crystal_size_mid 0.30
_exptl_crystal_size_min 0.10
_refine_diff_density_max 0.270
_refine_diff_density_min -0.284
_refine_diff_density_rms 0.059
_refine_ls_extinction_method none
_refine_ls_goodness_of_fit_ref 1.046
_refine_ls_hydrogen_treatment constr
_refine_ls_matrix_type full
_refine_ls_number_parameters 165
_refine_ls_number_reflns 2874
_refine_ls_number_restraints 0
_refine_ls_restrained_S_all 1.046
_refine_ls_R_factor_all 0.0821
_refine_ls_R_factor_gt 0.0553
_refine_ls_shift/su_max 0.002
_refine_ls_shift/su_mean 0.000
_refine_ls_structure_factor_coef Fsqd
_refine_ls_weighting_details 'calc w=1/[\s^2^(Fo^2^)+(0.0925P)^2^+1.0572P] where P=(Fo^2^+2Fc^2^)/3'
_refine_ls_weighting_scheme calc
_refine_ls_wR_factor_gt 0.1463
_refine_ls_wR_factor_ref 0.1638
_reflns_number_gt 2077
_reflns_number_total 2874
_reflns_threshold_expression >2\s(I)
_cod_data_source_file 1860-5397-7-42-S4.cif
_cod_data_source_block 2009src0664
_cod_original_sg_symbol_H-M 'C 2/c'
_cod_database_code 4029777

loop_
_symmetry_equiv_pos_as_xyz
'x, y, z'
'-x, y, -z+1/2'
'x+1/2, y+1/2, z'
'-x+1/2, y+1/2, -z+1/2'
'-x, -y, -z'
'x, -y, z-1/2'
'-x+1/2, -y+1/2, -z'
'x+1/2, -y+1/2, z-1/2'

loop_
_atom_site_label
_atom_site_type_symbol
_atom_site_fract_x
_atom_site_fract_y
_atom_site_fract_z
_atom_site_U_iso_or_equiv
_atom_site_adp_type
_atom_site_occupancy
_atom_site_symmetry_multiplicity
_atom_site_calc_flag
_atom_site_refinement_flags
C1 C 0.63120(12) 0.3436(2) 0.66115(7) 0.0252(4) Uani 1 1 d .
C2 C 0.59131(13) 0.4631(2) 0.69332(7) 0.0301(4) Uani 1 1 d .
H2 H 0.5211 0.4641 0.6961 0.036 Uiso 1 1 calc R
C3 C 0.65196(14) 0.5838(2) 0.72209(7) 0.0333(4) Uani 1 1 d .
H3 H 0.6228 0.6652 0.7443 0.040 Uiso 1 1 calc R
C4 C 0.75283(14) 0.5845(2) 0.71825(7) 0.0320(4) Uani 1 1 d .
H4 H 0.7938 0.6657 0.7383 0.038 Uiso 1 1 calc R
C5 C 0.90222(13) 0.4677(2) 0.68100(7) 0.0303(4) Uani 1 1 d .
H5 H 0.9419 0.5521 0.7000 0.036 Uiso 1 1 calc R
C6 C 0.94690(13) 0.3510(2) 0.65066(7) 0.0312(4) Uani 1 1 d .
H6 H 1.0174 0.3536 0.6488 0.037 Uiso 1 1 calc R
C7 C 0.88810(13) 0.2258(2) 0.62192(7) 0.0284(4) Uani 1 1 d .
H7 H 0.9202 0.1440 0.6014 0.034 Uiso 1 1 calc R
C8 C 0.78569(12) 0.21914(19) 0.62281(7) 0.0231(4) Uani 1 1 d .
C9 C 0.73710(12) 0.33973(19) 0.65469(6) 0.0218(4) Uani 1 1 d .
C10 C 0.79686(13) 0.4651(2) 0.68464(6) 0.0255(4) Uani 1 1 d .
C11 C 0.73182(12) 0.08046(19) 0.59069(7) 0.0235(4) Uani 1 1 d .
C12 C 0.73932(13) -0.0760(2) 0.61442(7) 0.0282(4) Uani 1 1 d .
H12 H 0.7763 -0.0930 0.6519 0.034 Uiso 1 1 calc R
C13 C 0.69361(13) -0.2067(2) 0.58410(7) 0.0288(4) Uani 1 1 d .
H13 H 0.6995 -0.3118 0.6013 0.035 Uiso 1 1 calc R
C14 C 0.63907(13) -0.1873(2) 0.52877(7) 0.0266(4) Uani 1 1 d .
C15 C 0.63186(13) -0.0315(2) 0.50476(7) 0.0290(4) Uani 1 1 d .
H15 H 0.5954 -0.0151 0.4671 0.035 Uiso 1 1 calc R
C16 C 0.67718(13) 0.0998(2) 0.53505(7) 0.0278(4) Uani 1 1 d .
H16 H 0.6711 0.2048 0.5178 0.033 Uiso 1 1 calc R
C17 C 0.58913(14) -0.3307(2) 0.49711(8) 0.0359(5) Uani 1 1 d .
H17A H 0.6355 -0.4231 0.4999 0.054 Uiso 1 1 calc R
H17B H 0.5708 -0.3031 0.4555 0.054 Uiso 1 1 calc R
H17C H 0.5285 -0.3595 0.5152 0.054 Uiso 1 1 calc R
O1 O 0.56484(9) 0.22958(15) 0.63758(6) 0.0347(4) Uani 1 1 d .
H1 H 0.5954 0.1596 0.6196 0.052 Uiso 1 1 calc R

loop_
_atom_site_aniso_label
_atom_site_aniso_U_11
_atom_site_aniso_U_22
_atom_site_aniso_U_33
_atom_site_aniso_U_23
_atom_site_aniso_U_13
_atom_site_aniso_U_12
C1 0.0287(9) 0.0248(8) 0.0222(8) 0.0035(7) 0.0038(7) 0.0001(7)
C2 0.0341(10) 0.0329(10) 0.0246(8) 0.0038(7) 0.0088(7) 0.0072(8)
C3 0.0462(11) 0.0304(10) 0.0242(8) -0.0023(7) 0.0077(8) 0.0068(8)
C4 0.0457(11) 0.0266(9) 0.0234(8) -0.0025(7) 0.0022(8) -0.0024(8)
C5 0.0331(9) 0.0300(10) 0.0270(8) 0.0037(7) -0.0002(7) -0.0088(7)
C6 0.0231(8) 0.0398(10) 0.0306(9) 0.0057(8) 0.0027(7) -0.0050(8)
C7 0.0262(9) 0.0303(9) 0.0295(9) 0.0040(7) 0.0069(7) 0.0030(7)
C8 0.0264(9) 0.0215(8) 0.0216(8) 0.0027(6) 0.0041(6) 0.0000(6)
C9 0.0274(9) 0.0193(8) 0.0187(7) 0.0033(6) 0.0030(6) -0.0004(6)
C10 0.0338(9) 0.0232(8) 0.0189(7) 0.0040(6) 0.0008(7) -0.0027(7)
C11 0.0248(8) 0.0227(8) 0.0236(8) -0.0009(6) 0.0063(6) 0.0011(6)
C12 0.0357(10) 0.0261(9) 0.0227(8) 0.0018(7) 0.0031(7) -0.0009(7)
C13 0.0370(10) 0.0207(8) 0.0293(9) 0.0002(7) 0.0073(7) -0.0002(7)
C14 0.0254(9) 0.0268(9) 0.0291(8) -0.0057(7) 0.0093(7) -0.0010(7)
C15 0.0278(9) 0.0336(10) 0.0253(8) -0.0007(7) 0.0024(7) -0.0012(7)
C16 0.0314(9) 0.0246(9) 0.0274(8) 0.0035(7) 0.0036(7) 0.0029(7)
C17 0.0359(10) 0.0326(10) 0.0400(10) -0.0104(8) 0.0074(8) -0.0077(8)
O1 0.0267(7) 0.0361(7) 0.0426(8) -0.0085(6) 0.0097(6) -0.0041(5)

loop_
_atom_type_symbol
_atom_type_description
_atom_type_scat_dispersion_real
_atom_type_scat_dispersion_imag
_atom_type_scat_source
C C 0.0033 0.0016 'International Tables Vol C Tables 4.2.6.8 and 6.1.1.4'
H H 0.0000 0.0000 'International Tables Vol C Tables 4.2.6.8 and 6.1.1.4'
O O 0.0106 0.0060 'International Tables Vol C Tables 4.2.6.8 and 6.1.1.4'

loop_
_geom_angle_atom_site_label_1
_geom_angle_atom_site_label_2
_geom_angle_atom_site_label_3
_geom_angle
O1 C1 C2 115.46(15)
O1 C1 C9 123.42(14)
C2 C1 C9 121.10(16)
C1 C2 C3 121.31(16)
C1 C2 H2 119.3
C3 C2 H2 119.3
C4 C3 C2 120.06(16)
C4 C3 H3 120.0
C2 C3 H3 120.0
C3 C4 C10 120.49(16)
C3 C4 H4 119.8
C10 C4 H4 119.8
C6 C5 C10 120.92(16)
C6 C5 H5 119.5
C10 C5 H5 119.5
C5 C6 C7 119.77(16)
C5 C6 H6 120.1
C7 C6 H6 120.1
C8 C7 C6 121.87(16)
C8 C7 H7 119.1
C6 C7 H7 119.1
C7 C8 C9 119.41(15)
C7 C8 C11 116.79(14)
C9 C8 C11 123.79(14)
C8 C9 C10 118.75(14)
C8 C9 C1 125.15(15)
C10 C9 C1 116.07(14)
C4 C10 C5 119.79(16)
C4 C10 C9 120.95(15)
C5 C10 C9 119.26(15)
C12 C11 C16 117.60(15)
C12 C11 C8 120.24(14)
C16 C11 C8 122.07(14)
C13 C12 C11 120.98(15)
C13 C12 H12 119.5
C11 C12 H12 119.5
C12 C13 C14 121.34(15)
C12 C13 H13 119.3
C14 C13 H13 119.3
C15 C14 C13 117.88(15)
C15 C14 C17 121.80(16)
C13 C14 C17 120.32(16)
C16 C15 C14 120.96(15)
C16 C15 H15 119.5
C14 C15 H15 119.5
C15 C16 C11 121.23(16)
C15 C16 H16 119.4
C11 C16 H16 119.4
C14 C17 H17A 109.5
C14 C17 H17B 109.5
H17A C17 H17B 109.5
C14 C17 H17C 109.5
H17A C17 H17C 109.5
H17B C17 H17C 109.5
C1 O1 H1 109.5

loop_
_geom_bond_atom_site_label_1
_geom_bond_atom_site_label_2
_geom_bond_distance
C1 O1 1.362(2)
C1 C2 1.371(2)
C1 C9 1.443(2)
C2 C3 1.400(3)
C2 H2 0.9500
C3 C4 1.364(3)
C3 H3 0.9500
C4 C10 1.415(2)
C4 H4 0.9500
C5 C6 1.361(3)
C5 C10 1.423(2)
C5 H5 0.9500
C6 C7 1.414(2)
C6 H6 0.9500
C7 C8 1.376(2)
C7 H7 0.9500
C8 C9 1.429(2)
C8 C11 1.498(2)
C9 C10 1.432(2)
C11 C12 1.396(2)
C11 C16 1.402(2)
C12 C13 1.385(2)
C12 H12 0.9500
C13 C14 1.396(2)
C13 H13 0.9500
C14 C15 1.393(2)
C14 C17 1.503(2)
C15 C16 1.386(2)
C15 H15 0.9500
C16 H16 0.9500
C17 H17A 0.9800
C17 H17B 0.9800
C17 H17C 0.9800
O1 H1 0.8400
